data_1542973
loop_
_publ_author_name
'Hao, Wen-Juan'
'Du, Yan'
'Wang, Dan'
'Jiang, Bo'
'Gao, Qian'
'Tu, Shu-Jiang'
'Li, Guigen'

_publ_section_title
;
 Catalytic Diazosulfonylation of Enynals toward Diazoindenes via Oxidative
 Radical-Triggered 5-exo-trig Carbocyclizations.
;
_journal_issue 8
_journal_name_full 'Organic letters'
_journal_page_first 1884
_journal_page_last 1887
_journal_paper_doi 10.1021/acs.orglett.6b00655
_journal_volume 18
_journal_year 2016
_chemical_formula_sum 'C22 H16 N2 O2 S'
_chemical_formula_weight 372.43
_chemical_name_systematic
; 
 ? 
;
_space_group_IT_number 14
_symmetry_cell_setting monoclinic
_symmetry_space_group_name_Hall '-P 2ybc'
_symmetry_space_group_name_H-M 'P 1 21/c 1'
_atom_sites_solution_hydrogens geom
_atom_sites_solution_primary direct
_atom_sites_solution_secondary difmap
_audit_creation_method SHELXL-97
_cell_angle_alpha 90.00
_cell_angle_beta 92.2010(10)
_cell_angle_gamma 90.00
_cell_formula_units_Z 4
_cell_length_a 11.8546(9)
_cell_length_b 8.9058(7)
_cell_length_c 17.5841(16)
_cell_measurement_reflns_used 1530
_cell_measurement_temperature 298(2)
_cell_measurement_theta_max 20.489
_cell_measurement_theta_min 2.833
_cell_volume 1855.1(3)
_computing_cell_refinement 'Bruker SMART'
_computing_data_collection 'Bruker SMART'
_computing_data_reduction 'Bruker SAINT'
_computing_molecular_graphics 'Bruker SHELXTL'
_computing_publication_material 'Bruker SHELXTL'
_computing_structure_refinement 'SHELXL-97 (Sheldrick, 1997)'
_computing_structure_solution 'SHELXS-97 (Sheldrick, 1990)'
_diffrn_ambient_temperature 298(2)
_diffrn_measured_fraction_theta_full 0.999
_diffrn_measured_fraction_theta_max 0.999
_diffrn_measurement_device_type 'CCD area detector'
_diffrn_measurement_method 'phi and omega scans'
_diffrn_radiation_monochromator graphite
_diffrn_radiation_source 'fine-focus sealed tube'
_diffrn_radiation_type MoK\a
_diffrn_radiation_wavelength 0.71073
_diffrn_reflns_av_R_equivalents 0.0538
_diffrn_reflns_av_sigmaI/netI 0.0648
_diffrn_reflns_limit_h_max 14
_diffrn_reflns_limit_h_min -13
_diffrn_reflns_limit_k_max 10
_diffrn_reflns_limit_k_min -10
_diffrn_reflns_limit_l_max 15
_diffrn_reflns_limit_l_min -20
_diffrn_reflns_number 9058
_diffrn_reflns_theta_full 25.02
_diffrn_reflns_theta_max 25.02
_diffrn_reflns_theta_min 2.56
_exptl_absorpt_coefficient_mu 0.194
_exptl_absorpt_correction_T_max 0.9441
_exptl_absorpt_correction_T_min 0.9265
_exptl_absorpt_correction_type multi-scan
_exptl_absorpt_process_details sadabs
_exptl_crystal_colour orange
_exptl_crystal_density_diffrn 1.333
_exptl_crystal_density_method 'not measured'
_exptl_crystal_description block
_exptl_crystal_F_000 776
_exptl_crystal_size_max 0.40
_exptl_crystal_size_mid 0.32
_exptl_crystal_size_min 0.30
_refine_diff_density_max 0.215
_refine_diff_density_min -0.319
_refine_diff_density_rms 0.046
_refine_ls_extinction_method none
_refine_ls_goodness_of_fit_ref 1.000
_refine_ls_hydrogen_treatment mixed
_refine_ls_matrix_type full
_refine_ls_number_parameters 245
_refine_ls_number_reflns 3276
_refine_ls_number_restraints 0
_refine_ls_restrained_S_all 1.000
_refine_ls_R_factor_all 0.1070
_refine_ls_R_factor_gt 0.0495
_refine_ls_shift/su_max 0.001
_refine_ls_shift/su_mean 0.000
_refine_ls_structure_factor_coef Fsqd
_refine_ls_weighting_details 'calc w=1/[\s^2^(Fo^2^)+(0.0395P)^2^+0.3439P] where P=(Fo^2^+2Fc^2^)/3'
_refine_ls_weighting_scheme calc
_refine_ls_wR_factor_gt 0.0971
_refine_ls_wR_factor_ref 0.1176
_reflns_number_gt 1750
_reflns_number_total 3276
_reflns_threshold_expression >2sigma(I)
_cod_data_source_file ol6b00655_si_002.cif
_cod_data_source_block 140616f
_cod_depositor_comments
;
The following automatic conversions were performed:

'_symmetry_cell_setting' value 'Monoclinic' changed to 'monoclinic'
according to
/usr/data/users/saulius/crontab/automatic-downloads/rss-feeds/ACS/lib/dictionaries/cif_core.dic
dictionary named 'cif_core.dic' version 2.4.2 from 2011-04-26.

Automatic conversion script
Id: cif_fix_values 4268 2015-11-12 08:31:59Z antanas 

 Adding full bibliography for 1542973--1542974.cif.
;
_cod_original_sg_symbol_H-M P2(1)/c
_cod_database_code 1542973

loop_
_symmetry_equiv_pos_as_xyz
'x, y, z'
'-x, y+1/2, -z+1/2'
'-x, -y, -z'
'x, -y-1/2, z-1/2'

loop_
_atom_site_label
_atom_site_type_symbol
_atom_site_fract_x
_atom_site_fract_y
_atom_site_fract_z
_atom_site_U_iso_or_equiv
_atom_site_adp_type
_atom_site_occupancy
_atom_site_symmetry_multiplicity
_atom_site_calc_flag
_atom_site_refinement_flags
N1 N 0.5300(2) 0.4677(3) 0.61112(14) 0.0530(7) Uani 1 1 d .
N2 N 0.6037(2) 0.3956(3) 0.62886(16) 0.0756(9) Uani 1 1 d .
O1 O 0.18892(18) 0.9411(2) 0.50844(12) 0.0727(7) Uani 1 1 d .
O2 O 0.33285(17) 1.0274(2) 0.60449(13) 0.0703(7) Uani 1 1 d .
S1 S 0.25486(7) 0.91448(9) 0.57726(5) 0.0571(3) Uani 1 1 d .
C1 C 0.3265(2) 0.7451(3) 0.56835(16) 0.0462(7) Uani 1 1 d .
C2 C 0.4293(2) 0.7063(3) 0.60266(15) 0.0451(7) Uani 1 1 d .
C3 C 0.4403(2) 0.5483(3) 0.58977(16) 0.0454(7) Uani 1 1 d .
C4 C 0.3440(2) 0.4894(3) 0.54756(16) 0.0451(7) Uani 1 1 d .
C5 C 0.2718(2) 0.6137(3) 0.53437(15) 0.0460(7) Uani 1 1 d .
C6 C 0.1703(2) 0.5910(4) 0.49354(16) 0.0543(8) Uani 1 1 d .
H6 H 0.1209 0.6706 0.4841 0.065 Uiso 1 1 calc R
C7 C 0.1441(3) 0.4495(4) 0.46731(18) 0.0644(9) Uani 1 1 d .
H7 H 0.0762 0.4342 0.4402 0.077 Uiso 1 1 calc R
C8 C 0.2161(3) 0.3292(4) 0.48012(19) 0.0636(9) Uani 1 1 d .
H8 H 0.1962 0.2349 0.4613 0.076 Uiso 1 1 calc R
C9 C 0.3168(3) 0.3477(3) 0.52050(17) 0.0553(8) Uani 1 1 d .
H9 H 0.3654 0.2670 0.5294 0.066 Uiso 1 1 calc R
C10 C 0.5153(2) 0.7938(3) 0.64631(17) 0.0481(8) Uani 1 1 d .
C11 C 0.5673(2) 0.9188(4) 0.61611(18) 0.0575(8) Uani 1 1 d .
H11 H 0.5456 0.9518 0.5676 0.069 Uiso 1 1 calc R
C12 C 0.6506(3) 0.9943(4) 0.6570(2) 0.0682(10) Uani 1 1 d .
H12 H 0.6846 1.0781 0.6361 0.082 Uiso 1 1 calc R
C13 C 0.6836(3) 0.9462(4) 0.7286(2) 0.0720(10) Uani 1 1 d .
H13 H 0.7389 0.9987 0.7565 0.086 Uiso 1 1 calc R
C14 C 0.6350(3) 0.8207(4) 0.75930(19) 0.0678(10) Uani 1 1 d .
H14 H 0.6583 0.7869 0.8074 0.081 Uiso 1 1 calc R
C15 C 0.5515(2) 0.7453(4) 0.71807(18) 0.0573(9) Uani 1 1 d .
H15 H 0.5188 0.6605 0.7388 0.069 Uiso 1 1 calc R
C17 C 0.1620(2) 0.8755(3) 0.64987(17) 0.0500(8) Uani 1 1 d .
C18 C 0.0485(3) 0.8555(4) 0.6349(2) 0.0718(10) Uani 1 1 d .
H18 H 0.0186 0.8638 0.5854 0.086 Uiso 1 1 calc R
C19 C -0.0204(3) 0.8232(4) 0.6936(2) 0.0824(12) Uani 1 1 d .
H19 H -0.0971 0.8089 0.6828 0.099 Uiso 1 1 calc R
C20 C 0.0194(3) 0.8111(4) 0.7677(2) 0.0650(9) Uani 1 1 d .
C21 C 0.1338(3) 0.8323(4) 0.7810(2) 0.0771(11) Uani 1 1 d .
H21 H 0.1639 0.8247 0.8305 0.092 Uiso 1 1 calc R
C22 C 0.2039(3) 0.8643(4) 0.7231(2) 0.0706(10) Uani 1 1 d .
H22 H 0.2806 0.8785 0.7337 0.085 Uiso 1 1 calc R
C23 C -0.0571(3) 0.7771(5) 0.8321(2) 0.0915(13) Uani 1 1 d .
H23A H -0.0845 0.8693 0.8528 0.137 Uiso 1 1 calc R
H23B H -0.0158 0.7225 0.8711 0.137 Uiso 1 1 calc R
H23C H -0.1198 0.7177 0.8134 0.137 Uiso 1 1 calc R

loop_
_atom_site_aniso_label
_atom_site_aniso_U_11
_atom_site_aniso_U_22
_atom_site_aniso_U_33
_atom_site_aniso_U_23
_atom_site_aniso_U_13
_atom_site_aniso_U_12
N1 0.0545(16) 0.0587(17) 0.0464(16) 0.0009(13) 0.0117(14) 0.0073(14)
N2 0.0636(18) 0.087(2) 0.076(2) 0.0095(17) 0.0022(16) 0.0238(17)
O1 0.0856(16) 0.0710(17) 0.0612(15) 0.0187(12) -0.0027(13) 0.0220(13)
O2 0.0681(14) 0.0453(13) 0.0981(18) -0.0028(12) 0.0111(13) -0.0024(11)
S1 0.0614(5) 0.0480(5) 0.0625(6) 0.0032(4) 0.0080(4) 0.0084(4)
C1 0.0503(18) 0.0442(18) 0.0449(18) 0.0044(14) 0.0108(15) 0.0062(15)
C2 0.0479(18) 0.0481(19) 0.0400(18) 0.0028(14) 0.0120(15) 0.0002(15)
C3 0.0443(17) 0.0476(19) 0.0450(18) 0.0050(15) 0.0093(15) 0.0094(15)
C4 0.0483(17) 0.0453(19) 0.0424(18) 0.0033(15) 0.0093(15) 0.0007(15)
C5 0.0506(18) 0.050(2) 0.0384(17) 0.0022(14) 0.0095(15) 0.0024(15)
C6 0.0508(18) 0.059(2) 0.053(2) -0.0008(17) 0.0006(16) 0.0064(17)
C7 0.056(2) 0.071(3) 0.066(2) -0.0070(19) -0.0033(18) -0.0026(18)
C8 0.069(2) 0.056(2) 0.066(2) -0.0065(18) 0.0043(19) -0.0100(18)
C9 0.063(2) 0.049(2) 0.054(2) 0.0015(16) 0.0069(17) 0.0030(16)
C10 0.0460(17) 0.056(2) 0.0432(19) -0.0030(16) 0.0124(15) 0.0009(15)
C11 0.060(2) 0.057(2) 0.057(2) 0.0017(17) 0.0105(17) -0.0017(17)
C12 0.059(2) 0.058(2) 0.088(3) -0.005(2) 0.014(2) -0.0078(18)
C13 0.060(2) 0.078(3) 0.078(3) -0.017(2) -0.001(2) -0.006(2)
C14 0.063(2) 0.083(3) 0.057(2) -0.012(2) 0.0013(19) 0.004(2)
C15 0.059(2) 0.063(2) 0.050(2) -0.0008(17) 0.0099(17) -0.0008(17)
C17 0.0523(18) 0.0512(19) 0.047(2) -0.0063(15) 0.0029(16) 0.0086(15)
C18 0.057(2) 0.107(3) 0.051(2) -0.015(2) -0.0021(19) 0.004(2)
C19 0.051(2) 0.126(4) 0.071(3) -0.019(2) 0.004(2) -0.007(2)
C20 0.060(2) 0.075(3) 0.061(2) -0.0068(19) 0.010(2) -0.0010(18)
C21 0.059(2) 0.115(3) 0.058(2) -0.007(2) -0.001(2) 0.008(2)
C22 0.0482(19) 0.104(3) 0.060(2) -0.007(2) 0.0051(19) 0.0044(19)
C23 0.078(3) 0.116(4) 0.082(3) -0.002(2) 0.024(2) -0.013(2)

loop_
_atom_type_symbol
_atom_type_description
_atom_type_scat_dispersion_real
_atom_type_scat_dispersion_imag
_atom_type_scat_source
C C 0.0033 0.0016 'International Tables Vol C Tables 4.2.6.8 and 6.1.1.4'
H H 0.0000 0.0000 'International Tables Vol C Tables 4.2.6.8 and 6.1.1.4'
N N 0.0061 0.0033 'International Tables Vol C Tables 4.2.6.8 and 6.1.1.4'
O O 0.0106 0.0060 'International Tables Vol C Tables 4.2.6.8 and 6.1.1.4'
S S 0.1246 0.1234 'International Tables Vol C Tables 4.2.6.8 and 6.1.1.4'

loop_
_geom_angle_atom_site_label_1
_geom_angle_atom_site_label_2
_geom_angle_atom_site_label_3
_geom_angle
N2 N1 C3 177.8(3)
O1 S1 O2 119.25(14)
O1 S1 C1 108.61(14)
O2 S1 C1 109.07(13)
O1 S1 C17 108.05(14)
O2 S1 C17 108.08(14)
C1 S1 C17 102.49(13)
C2 C1 C5 110.5(2)
C2 C1 S1 127.0(2)
C5 C1 S1 121.5(2)
C1 C2 C3 105.1(2)
C1 C2 C10 132.5(3)
C3 C2 C10 122.4(3)
N1 C3 C2 124.3(3)
N1 C3 C4 124.2(3)
C2 C3 C4 111.4(2)
C9 C4 C5 121.8(3)
C9 C4 C3 132.9(3)
C5 C4 C3 105.3(3)
C6 C5 C4 118.5(3)
C6 C5 C1 133.7(3)
C4 C5 C1 107.7(2)
C7 C6 C5 119.1(3)
C7 C6 H6 120.5
C5 C6 H6 120.5
C6 C7 C8 121.8(3)
C6 C7 H7 119.1
C8 C7 H7 119.1
C9 C8 C7 120.6(3)
C9 C8 H8 119.7
C7 C8 H8 119.7
C8 C9 C4 118.2(3)
C8 C9 H9 120.9
C4 C9 H9 120.9
C15 C10 C11 118.2(3)
C15 C10 C2 119.5(3)
C11 C10 C2 122.2(3)
C12 C11 C10 120.9(3)
C12 C11 H11 119.6
C10 C11 H11 119.6
C13 C12 C11 120.0(3)
C13 C12 H12 120.0
C11 C12 H12 120.0
C12 C13 C14 120.3(3)
C12 C13 H13 119.9
C14 C13 H13 119.9
C13 C14 C15 119.4(3)
C13 C14 H14 120.3
C15 C14 H14 120.3
C14 C15 C10 121.2(3)
C14 C15 H15 119.4
C10 C15 H15 119.4
C22 C17 C18 119.3(3)
C22 C17 S1 119.0(2)
C18 C17 S1 121.6(3)
C19 C18 C17 119.3(3)
C19 C18 H18 120.3
C17 C18 H18 120.3
C18 C19 C20 122.6(3)
C18 C19 H19 118.7
C20 C19 H19 118.7
C19 C20 C21 116.7(3)
C19 C20 C23 122.2(3)
C21 C20 C23 121.0(3)
C22 C21 C20 121.6(3)
C22 C21 H21 119.2
C20 C21 H21 119.2
C17 C22 C21 120.5(3)
C17 C22 H22 119.8
C21 C22 H22 119.8
C20 C23 H23A 109.5
C20 C23 H23B 109.5
H23A C23 H23B 109.5
C20 C23 H23C 109.5
H23A C23 H23C 109.5
H23B C23 H23C 109.5

loop_
_geom_bond_atom_site_label_1
_geom_bond_atom_site_label_2
_geom_bond_distance
N1 N2 1.119(3)
N1 C3 1.326(3)
O1 S1 1.435(2)
O2 S1 1.436(2)
S1 C1 1.741(3)
S1 C17 1.753(3)
C1 C2 1.383(3)
C1 C5 1.456(4)
C2 C3 1.432(4)
C2 C10 1.475(4)
C3 C4 1.436(4)
C4 C9 1.383(4)
C4 C5 1.413(4)
C5 C6 1.391(4)
C6 C7 1.373(4)
C6 H6 0.9300
C7 C8 1.383(4)
C7 H7 0.9300
C8 C9 1.375(4)
C8 H8 0.9300
C9 H9 0.9300
C10 C15 1.386(4)
C10 C11 1.388(4)
C11 C12 1.374(4)
C11 H11 0.9300
C12 C13 1.373(4)
C12 H12 0.9300
C13 C14 1.377(5)
C13 H13 0.9300
C14 C15 1.379(4)
C14 H14 0.9300
C15 H15 0.9300
C17 C22 1.367(4)
C17 C18 1.373(4)
C18 C19 1.372(5)
C18 H18 0.9300
C19 C20 1.373(4)
C19 H19 0.9300
C20 C21 1.380(4)
C20 C23 1.508(4)
C21 C22 1.368(4)
C21 H21 0.9300
C22 H22 0.9300
C23 H23A 0.9600
C23 H23B 0.9600
C23 H23C 0.9600

loop_
_geom_torsion_atom_site_label_1
_geom_torsion_atom_site_label_2
_geom_torsion_atom_site_label_3
_geom_torsion_atom_site_label_4
_geom_torsion
O1 S1 C1 C2 150.6(2)
O2 S1 C1 C2 19.2(3)
C17 S1 C1 C2 -95.2(3)
O1 S1 C1 C5 -42.1(3)
O2 S1 C1 C5 -173.5(2)
C17 S1 C1 C5 72.1(3)
C5 C1 C2 C3 0.4(3)
S1 C1 C2 C3 168.8(2)
C5 C1 C2 C10 -177.9(3)
S1 C1 C2 C10 -9.5(5)
N2 N1 C3 C2 163(8)
N2 N1 C3 C4 -20(8)
C1 C2 C3 N1 177.1(3)
C10 C2 C3 N1 -4.3(4)
C1 C2 C3 C4 -0.1(3)
C10 C2 C3 C4 178.4(2)
N1 C3 C4 C9 1.3(5)
C2 C3 C4 C9 178.5(3)
N1 C3 C4 C5 -177.5(3)
C2 C3 C4 C5 -0.3(3)
C9 C4 C5 C6 0.6(4)
C3 C4 C5 C6 179.5(2)
C9 C4 C5 C1 -178.4(3)
C3 C4 C5 C1 0.5(3)
C2 C1 C5 C6 -179.4(3)
S1 C1 C5 C6 11.4(5)
C2 C1 C5 C4 -0.6(3)
S1 C1 C5 C4 -169.8(2)
C4 C5 C6 C7 -0.2(4)
C1 C5 C6 C7 178.5(3)
C5 C6 C7 C8 -0.3(5)
C6 C7 C8 C9 0.5(5)
C7 C8 C9 C4 -0.2(5)
C5 C4 C9 C8 -0.4(4)
C3 C4 C9 C8 -179.0(3)
C1 C2 C10 C15 126.2(3)
C3 C2 C10 C15 -51.9(4)
C1 C2 C10 C11 -58.1(4)
C3 C2 C10 C11 123.8(3)
C15 C10 C11 C12 -1.5(4)
C2 C10 C11 C12 -177.2(3)
C10 C11 C12 C13 0.2(5)
C11 C12 C13 C14 1.2(5)
C12 C13 C14 C15 -1.2(5)
C13 C14 C15 C10 -0.1(5)
C11 C10 C15 C14 1.4(4)
C2 C10 C15 C14 177.3(3)
O1 S1 C17 C22 -172.1(3)
O2 S1 C17 C22 -41.8(3)
C1 S1 C17 C22 73.4(3)
O1 S1 C17 C18 8.2(3)
O2 S1 C17 C18 138.5(3)
C1 S1 C17 C18 -106.4(3)
C22 C17 C18 C19 -0.6(5)
S1 C17 C18 C19 179.1(3)
C17 C18 C19 C20 0.6(6)
C18 C19 C20 C21 -0.4(6)
C18 C19 C20 C23 179.4(4)
C19 C20 C21 C22 0.2(6)
C23 C20 C21 C22 -179.6(3)
C18 C17 C22 C21 0.5(5)
S1 C17 C22 C21 -179.3(3)
C20 C21 C22 C17 -0.3(6)
